data_7018906
loop_
_publ_author_name
'Rivers, Joseph H.'
'Depue Anderson, Lauren J.'
'Starr, Cotton M. N.'
'Jones, Richard A.'

_publ_section_title
;
 Rhodium pyrazolate complexes as potential CVD precursors.
;
_journal_issue 17
_journal_name_full 'Dalton transactions (Cambridge, England : 2003)'
_journal_page_first 5401
_journal_page_last 5408
_journal_paper_doi 10.1039/c2dt12450e
_journal_volume 41
_journal_year 2012
_chemical_formula_moiety 'C18 H18 F12 N4 Rh2'
_chemical_formula_sum 'C18 H18 F12 N4 Rh2'
_chemical_formula_weight 724.18
_chemical_name_systematic
;
bis((\m2-3,5-bis(trifluoromethyl)pyrazolato)-bis(\h2-ethylene)-rhodium(i))
;
_space_group_IT_number 14
_symmetry_cell_setting monoclinic
_symmetry_space_group_name_Hall '-P 2ybc'
_symmetry_space_group_name_H-M 'P 1 21/c 1'
_atom_sites_solution_hydrogens geom
_atom_sites_solution_primary direct
_atom_sites_solution_secondary difmap
_audit_creation_method SHELXL-97
_cell_angle_alpha 90.00
_cell_angle_beta 101.582(5)
_cell_angle_gamma 90.00
_cell_formula_units_Z 4
_cell_length_a 9.3215(17)
_cell_length_b 19.009(3)
_cell_length_c 13.182(2)
_cell_measurement_reflns_used 20778
_cell_measurement_temperature 100(2)
_cell_measurement_theta_max 28.1
_cell_measurement_theta_min 3.1
_cell_volume 2288.2(7)
_computing_cell_refinement 'CrystalClear (Rigaku Inc., 2008)'
_computing_data_collection 'CrystalClear (Rigaku Inc., 2008)'
_computing_data_reduction 'CrystalClear (Rigaku Inc., 2008)'
_computing_molecular_graphics 'Ortep-3 for Windows (Farrugia, 1997)'
_computing_publication_material 'CIFTAB (Sheldrick, 2008)'
_computing_structure_refinement 'XL SHELXTL/PC, Siemens Analytical'
_computing_structure_solution
;

SIR97 - Altomare A., Burla M.C., Camalli M., Cascarano G.L., Giacovazzo C.,
Guagliardi A., Moliterni A.G.G., Polidori G.,Spagna R.
;
_diffrn_ambient_temperature 100(2)
_diffrn_detector_area_resol_mean 28.5714
_diffrn_measured_fraction_theta_full 0.999
_diffrn_measured_fraction_theta_max 0.999
_diffrn_measurement_device_type 'Rigaku AFC-12 with Saturn 724+CCD'
_diffrn_measurement_method \w-scan
_diffrn_radiation_monochromator graphite
_diffrn_radiation_source 'fine-focus sealed tube'
_diffrn_radiation_type MoK\a
_diffrn_radiation_wavelength 0.71069
_diffrn_reflns_av_R_equivalents 0.1070
_diffrn_reflns_av_sigmaI/netI 0.0639
_diffrn_reflns_limit_h_max 11
_diffrn_reflns_limit_h_min -11
_diffrn_reflns_limit_k_max 22
_diffrn_reflns_limit_k_min -22
_diffrn_reflns_limit_l_max 15
_diffrn_reflns_limit_l_min -15
_diffrn_reflns_number 26234
_diffrn_reflns_theta_full 25.00
_diffrn_reflns_theta_max 25.00
_diffrn_reflns_theta_min 3.09
_exptl_absorpt_coefficient_mu 1.555
_exptl_absorpt_correction_T_max 0.95
_exptl_absorpt_correction_T_min 0.652
_exptl_absorpt_correction_type multi-scan
_exptl_absorpt_process_details
;
Abscor. T. Higashi (2001).
The Rigaku Corporation, Tokyo, Japan.
;
_exptl_crystal_colour red
_exptl_crystal_density_diffrn 2.102
_exptl_crystal_density_method 'not measured'
_exptl_crystal_description prism
_exptl_crystal_F_000 1408
_exptl_crystal_size_max 0.2
_exptl_crystal_size_mid 0.03
_exptl_crystal_size_min 0.03
_refine_diff_density_max 0.553
_refine_diff_density_min -0.514
_refine_diff_density_rms 0.120
_refine_ls_extinction_method none
_refine_ls_goodness_of_fit_ref 1.086
_refine_ls_hydrogen_treatment constr
_refine_ls_matrix_type full
_refine_ls_number_parameters 325
_refine_ls_number_reflns 4027
_refine_ls_number_restraints 0
_refine_ls_restrained_S_all 1.086
_refine_ls_R_factor_all 0.0746
_refine_ls_R_factor_gt 0.0487
_refine_ls_shift/su_max 0.001
_refine_ls_shift/su_mean 0.000
_refine_ls_structure_factor_coef Fsqd
_refine_ls_weighting_details 'calc w=1/[\s^2^(Fo^2^)+(0.0388P)^2^+2.0000P] where P=(Fo^2^+2Fc^2^)/3'
_refine_ls_weighting_scheme calc
_refine_ls_wR_factor_gt 0.0915
_refine_ls_wR_factor_ref 0.1002
_reflns_number_gt 3069
_reflns_number_total 4027
_reflns_threshold_expression >2sigma(I)
_cod_data_source_file c2dt12450e.txt
_cod_data_source_block Rh2Pz2E4
_cod_original_sg_symbol_H-M P21/c
_cod_database_code 7018906

loop_
_symmetry_equiv_pos_as_xyz
'x, y, z'
'-x, y+1/2, -z+1/2'
'-x, -y, -z'
'x, -y-1/2, z-1/2'

loop_
_atom_site_label
_atom_site_type_symbol
_atom_site_fract_x
_atom_site_fract_y
_atom_site_fract_z
_atom_site_U_iso_or_equiv
_atom_site_adp_type
_atom_site_occupancy
_atom_site_symmetry_multiplicity
_atom_site_calc_flag
_atom_site_refinement_flags
Rh1 Rh -0.01112(6) 0.16460(2) 0.79446(4) 0.02688(15) Uani 1 1 d .
Rh2 Rh 0.30591(6) 0.14629(3) 0.75613(4) 0.03001(16) Uani 1 1 d .
N1 N -0.0009(5) 0.1443(2) 0.6382(4) 0.0284(12) Uani 1 1 d .
N2 N 0.1372(5) 0.1316(3) 0.6244(4) 0.0290(12) Uani 1 1 d .
N3 N 0.0721(5) 0.0614(2) 0.8172(4) 0.0264(12) Uani 1 1 d .
N4 N 0.2143(6) 0.0538(2) 0.8075(4) 0.0288(12) Uani 1 1 d .
F1 F -0.3107(4) 0.1173(2) 0.6172(3) 0.0497(11) Uani 1 1 d .
F2 F -0.2955(5) 0.2053(2) 0.5201(4) 0.0660(13) Uani 1 1 d .
F3 F -0.3260(5) 0.1019(3) 0.4545(3) 0.0717(14) Uani 1 1 d .
F4 F 0.3046(5) 0.1388(2) 0.4342(4) 0.0677(13) Uani 1 1 d .
F5 F 0.2202(5) 0.0346(2) 0.4138(3) 0.0644(13) Uani 1 1 d .
F6 F 0.3690(5) 0.0635(2) 0.5543(3) 0.0593(12) Uani 1 1 d .
F7 F -0.2300(4) 0.0288(2) 0.7873(3) 0.0452(10) Uani 1 1 d .
F8 F -0.1774(4) -0.08097(19) 0.8056(3) 0.0503(11) Uani 1 1 d .
F9 F -0.1507(4) -0.0145(2) 0.9381(3) 0.0525(11) Uani 1 1 d .
F10 F 0.4517(4) -0.0160(2) 0.7338(3) 0.0532(11) Uani 1 1 d .
F11 F 0.3861(5) -0.1131(2) 0.7934(4) 0.0752(15) Uani 1 1 d .
F12 F 0.4940(5) -0.0330(3) 0.8965(3) 0.0666(13) Uani 1 1 d .
C1 C -0.2566(8) 0.1373(4) 0.5359(5) 0.0400(17) Uani 1 1 d .
C2 C -0.0955(7) 0.1268(3) 0.5499(5) 0.0305(15) Uani 1 1 d .
C3 C -0.0193(7) 0.1020(3) 0.4779(5) 0.0375(17) Uani 1 1 d .
H3 H -0.0578 0.0861 0.4095 0.045 Uiso 1 1 calc R
C4 C 0.1262(7) 0.1054(3) 0.5281(5) 0.0308(15) Uani 1 1 d .
C5 C 0.2569(9) 0.0856(4) 0.4841(5) 0.0431(18) Uani 1 1 d .
C6 C -0.1352(7) -0.0164(3) 0.8395(5) 0.0342(16) Uani 1 1 d .
C7 C 0.0194(7) -0.0032(3) 0.8279(4) 0.0281(15) Uani 1 1 d .
C8 C 0.1279(7) -0.0528(3) 0.8273(5) 0.0332(16) Uani 1 1 d .
H8 H 0.1205 -0.1023 0.8342 0.040 Uiso 1 1 calc R
C9 C 0.2474(7) -0.0155(3) 0.8147(5) 0.0297(15) Uani 1 1 d .
C10 C 0.3939(7) -0.0438(4) 0.8093(6) 0.0394(17) Uani 1 1 d .
C11 C -0.0148(8) 0.2733(3) 0.7570(6) 0.0413(18) Uani 1 1 d .
H11A H 0.0383 0.3051 0.8112 0.050 Uiso 1 1 calc R
H11B H -0.0013 0.2853 0.6864 0.050 Uiso 1 1 calc R
C12 C -0.1533(8) 0.2538(3) 0.7661(6) 0.0440(18) Uani 1 1 d .
H12A H -0.2288 0.2531 0.7015 0.053 Uiso 1 1 calc R
H12B H -0.1891 0.2729 0.8264 0.053 Uiso 1 1 calc R
C13 C 0.0619(8) 0.1923(4) 0.9547(5) 0.0433(18) Uani 1 1 d .
H13A H 0.1485 0.1666 0.9930 0.052 Uiso 1 1 calc R
H13B H 0.0626 0.2431 0.9716 0.052 Uiso 1 1 calc R
C14 C -0.0698(8) 0.1586(4) 0.9437(5) 0.0424(18) Uani 1 1 d .
H14A H -0.1541 0.1876 0.9535 0.051 Uiso 1 1 calc R
H14B H -0.0683 0.1112 0.9750 0.051 Uiso 1 1 calc R
C15 C 0.4175(9) 0.1657(5) 0.9122(6) 0.063(2) Uani 1 1 d .
H15A H 0.4319 0.2156 0.9332 0.075 Uiso 1 1 calc R
H15B H 0.3902 0.1353 0.9663 0.075 Uiso 1 1 calc R
C16 C 0.5153(9) 0.1380(5) 0.8579(7) 0.068(3) Uani 1 1 d .
H16A H 0.5510 0.0899 0.8772 0.081 Uiso 1 1 calc R
H16B H 0.5927 0.1702 0.8441 0.081 Uiso 1 1 calc R
C17 C 0.3408(9) 0.2544(4) 0.7265(7) 0.063(3) Uani 1 1 d .
H17A H 0.2544 0.2811 0.6903 0.076 Uiso 1 1 calc R
H17B H 0.4028 0.2811 0.7834 0.076 Uiso 1 1 calc R
C18 C 0.4113(9) 0.2161(4) 0.6670(6) 0.057(2) Uani 1 1 d .
H18A H 0.5196 0.2175 0.6847 0.069 Uiso 1 1 calc R
H18B H 0.3712 0.2174 0.5915 0.069 Uiso 1 1 calc R

loop_
_atom_site_aniso_label
_atom_site_aniso_U_11
_atom_site_aniso_U_22
_atom_site_aniso_U_33
_atom_site_aniso_U_23
_atom_site_aniso_U_13
_atom_site_aniso_U_12
Rh1 0.0325(3) 0.0222(3) 0.0266(3) -0.0016(2) 0.0074(2) 0.0015(2)
Rh2 0.0287(3) 0.0268(3) 0.0339(3) -0.0017(2) 0.0048(2) -0.0023(2)
N1 0.029(3) 0.027(3) 0.028(3) -0.001(2) 0.004(2) 0.000(2)
N2 0.031(3) 0.029(3) 0.028(3) -0.002(2) 0.009(2) 0.005(2)
N3 0.027(3) 0.023(3) 0.029(3) 0.000(2) 0.004(2) -0.001(2)
N4 0.036(3) 0.026(3) 0.027(3) -0.003(2) 0.011(2) -0.002(2)
F1 0.042(3) 0.063(3) 0.045(3) 0.006(2) 0.011(2) -0.002(2)
F2 0.054(3) 0.056(3) 0.087(4) 0.027(3) 0.011(3) 0.013(2)
F3 0.051(3) 0.106(4) 0.051(3) -0.025(3) -0.008(2) -0.009(3)
F4 0.074(3) 0.069(3) 0.073(3) 0.018(3) 0.043(3) 0.007(2)
F5 0.081(3) 0.065(3) 0.052(3) -0.021(2) 0.027(3) 0.008(2)
F6 0.055(3) 0.080(3) 0.044(3) 0.003(2) 0.013(2) 0.026(2)
F7 0.035(2) 0.049(2) 0.052(3) 0.007(2) 0.009(2) 0.0019(19)
F8 0.052(3) 0.037(2) 0.062(3) -0.009(2) 0.013(2) -0.0174(19)
F9 0.056(3) 0.069(3) 0.036(2) 0.001(2) 0.018(2) -0.015(2)
F10 0.039(2) 0.072(3) 0.051(3) 0.004(2) 0.016(2) 0.009(2)
F11 0.068(3) 0.034(3) 0.128(5) -0.006(3) 0.030(3) 0.017(2)
F12 0.052(3) 0.094(4) 0.046(3) -0.002(2) -0.008(2) 0.018(3)
C1 0.041(4) 0.046(4) 0.031(4) 0.001(3) 0.002(3) 0.000(3)
C2 0.039(4) 0.026(3) 0.027(4) 0.003(3) 0.006(3) -0.005(3)
C3 0.046(5) 0.037(4) 0.027(4) 0.004(3) 0.002(3) -0.001(3)
C4 0.044(4) 0.024(3) 0.028(4) 0.001(3) 0.015(3) -0.003(3)
C5 0.059(5) 0.041(4) 0.033(4) -0.003(4) 0.019(4) 0.010(4)
C6 0.044(4) 0.031(4) 0.030(4) 0.003(3) 0.011(3) -0.004(3)
C7 0.041(4) 0.025(4) 0.020(3) -0.003(3) 0.010(3) -0.001(3)
C8 0.048(4) 0.023(3) 0.026(4) 0.001(3) 0.002(3) 0.006(3)
C9 0.040(4) 0.024(4) 0.028(4) 0.001(3) 0.013(3) -0.001(3)
C10 0.038(4) 0.035(4) 0.045(5) 0.001(3) 0.005(4) 0.009(3)
C11 0.062(5) 0.015(3) 0.051(5) 0.006(3) 0.021(4) 0.010(3)
C12 0.038(4) 0.031(4) 0.061(5) 0.000(4) 0.006(4) 0.008(3)
C13 0.055(5) 0.045(4) 0.028(4) -0.012(3) 0.005(4) -0.006(4)
C14 0.061(5) 0.048(5) 0.023(4) -0.002(3) 0.019(3) 0.009(4)
C15 0.050(5) 0.082(6) 0.051(5) -0.015(5) -0.005(4) -0.013(5)
C16 0.038(5) 0.066(6) 0.086(7) -0.008(5) -0.018(5) 0.003(4)
C17 0.058(6) 0.030(4) 0.111(8) 0.013(4) 0.038(6) -0.004(4)
C18 0.062(6) 0.050(5) 0.067(6) 0.008(4) 0.030(5) -0.014(4)

loop_
_atom_type_symbol
_atom_type_description
_atom_type_scat_dispersion_real
_atom_type_scat_dispersion_imag
_atom_type_scat_source
C C 0.0033 0.0016 'International Tables Vol C Tables 4.2.6.8 and 6.1.1.4'
H H 0.0000 0.0000 'International Tables Vol C Tables 4.2.6.8 and 6.1.1.4'
N N 0.0061 0.0033 'International Tables Vol C Tables 4.2.6.8 and 6.1.1.4'
F F 0.0171 0.0103 'International Tables Vol C Tables 4.2.6.8 and 6.1.1.4'
Rh Rh -1.1178 0.9187 'International Tables Vol C Tables 4.2.6.8 and 6.1.1.4'

loop_
_geom_angle_atom_site_label_1
_geom_angle_atom_site_label_2
_geom_angle_atom_site_label_3
_geom_angle
N3 Rh1 N1 83.19(18)
N3 Rh1 C11 157.9(2)
N1 Rh1 C11 87.3(2)
N3 Rh1 C12 163.8(2)
N1 Rh1 C12 97.0(2)
C11 Rh1 C12 37.5(2)
N3 Rh1 C14 88.6(2)
N1 Rh1 C14 162.0(2)
C11 Rh1 C14 105.6(3)
C12 Rh1 C14 86.5(3)
N3 Rh1 C13 93.1(2)
N1 Rh1 C13 158.9(2)
C11 Rh1 C13 88.7(3)
C12 Rh1 C13 92.3(3)
C14 Rh1 C13 37.1(3)
N2 Rh2 N4 82.66(19)
N2 Rh2 C17 95.3(3)
N4 Rh2 C17 160.7(3)
N2 Rh2 C18 88.8(3)
N4 Rh2 C18 161.3(3)
C17 Rh2 C18 36.5(3)
N2 Rh2 C15 161.6(3)
N4 Rh2 C15 89.1(3)
C17 Rh2 C15 87.0(3)
C18 Rh2 C15 103.5(3)
N2 Rh2 C16 159.9(3)
N4 Rh2 C16 96.5(3)
C17 Rh2 C16 91.8(3)
C18 Rh2 C16 85.9(4)
C15 Rh2 C16 37.3(3)
C2 N1 N2 108.2(5)
C2 N1 Rh1 137.1(4)
N2 N1 Rh1 113.1(4)
C4 N2 N1 107.3(5)
C4 N2 Rh2 136.5(4)
N1 N2 Rh2 115.8(4)
C7 N3 N4 107.2(5)
C7 N3 Rh1 137.3(4)
N4 N3 Rh1 115.0(3)
C9 N4 N3 108.0(5)
C9 N4 Rh2 136.8(4)
N3 N4 Rh2 113.6(3)
F3 C1 F1 107.8(6)
F3 C1 F2 106.9(6)
F1 C1 F2 105.4(6)
F3 C1 C2 110.4(6)
F1 C1 C2 113.4(5)
F2 C1 C2 112.5(6)
N1 C2 C3 109.9(6)
N1 C2 C1 122.7(6)
C3 C2 C1 127.4(6)
C2 C3 C4 104.2(6)
C2 C3 H3 127.9
C4 C3 H3 127.9
N2 C4 C3 110.4(6)
N2 C4 C5 122.9(6)
C3 C4 C5 126.7(6)
F6 C5 F4 107.0(6)
F6 C5 F5 108.2(6)
F4 C5 F5 105.8(6)
F6 C5 C4 113.6(6)
F4 C5 C4 112.3(6)
F5 C5 C4 109.6(6)
F7 C6 F8 107.5(5)
F7 C6 F9 107.3(5)
F8 C6 F9 105.5(5)
F7 C6 C7 113.2(5)
F8 C6 C7 110.1(5)
F9 C6 C7 112.8(5)
N3 C7 C8 109.9(6)
N3 C7 C6 122.9(5)
C8 C7 C6 127.2(6)
C9 C8 C7 105.2(5)
C9 C8 H8 127.4
C7 C8 H8 127.4
N4 C9 C8 109.7(5)
N4 C9 C10 123.3(6)
C8 C9 C10 127.0(6)
F11 C10 F10 106.9(6)
F11 C10 F12 107.0(6)
F10 C10 F12 105.3(5)
F11 C10 C9 110.2(6)
F10 C10 C9 113.9(5)
F12 C10 C9 113.0(6)
C12 C11 Rh1 71.9(4)
C12 C11 H11A 116.4
Rh1 C11 H11A 116.4
C12 C11 H11B 116.4
Rh1 C11 H11B 116.4
H11A C11 H11B 113.4
C11 C12 Rh1 70.6(4)
C11 C12 H12A 116.6
Rh1 C12 H12A 116.6
C11 C12 H12B 116.6
Rh1 C12 H12B 116.6
H12A C12 H12B 113.6
C14 C13 Rh1 71.3(4)
C14 C13 H13A 116.5
Rh1 C13 H13A 116.5
C14 C13 H13B 116.5
Rh1 C13 H13B 116.5
H13A C13 H13B 113.5
C13 C14 Rh1 71.6(4)
C13 C14 H14A 116.4
Rh1 C14 H14A 116.4
C13 C14 H14B 116.4
Rh1 C14 H14B 116.4
H14A C14 H14B 113.4
C16 C15 Rh2 71.3(5)
C16 C15 H15A 116.5
Rh2 C15 H15A 116.5
C16 C15 H15B 116.5
Rh2 C15 H15B 116.5
H15A C15 H15B 113.5
C15 C16 Rh2 71.4(5)
C15 C16 H16A 116.5
Rh2 C16 H16A 116.5
C15 C16 H16B 116.5
Rh2 C16 H16B 116.5
H16A C16 H16B 113.5
C18 C17 Rh2 72.1(4)
C18 C17 H17A 116.4
Rh2 C17 H17A 116.4
C18 C17 H17B 116.4
Rh2 C17 H17B 116.4
H17A C17 H17B 113.4
C17 C18 Rh2 71.4(4)
C17 C18 H18A 116.5
Rh2 C18 H18A 116.5
C17 C18 H18B 116.5
Rh2 C18 H18B 116.5
H18A C18 H18B 113.5

loop_
_geom_bond_atom_site_label_1
_geom_bond_atom_site_label_2
_geom_bond_distance
Rh1 N3 2.108(5)
Rh1 N1 2.117(5)
Rh1 C11 2.123(6)
Rh1 C12 2.139(6)
Rh1 C14 2.148(6)
Rh1 C13 2.151(6)
Rh2 N2 2.114(5)
Rh2 N4 2.124(5)
Rh2 C17 2.129(7)
Rh2 C18 2.138(7)
Rh2 C15 2.143(8)
Rh2 C16 2.141(8)
N1 C2 1.353(8)
N1 N2 1.357(7)
N2 C4 1.348(7)
N3 C7 1.341(7)
N3 N4 1.365(7)
N4 C9 1.350(7)
F1 C1 1.328(7)
F2 C1 1.346(8)
F3 C1 1.321(8)
F4 C5 1.331(8)
F5 C5 1.338(8)
F6 C5 1.317(8)
F7 C6 1.321(7)
F8 C6 1.339(7)
F9 C6 1.337(7)
F10 C10 1.333(8)
F11 C10 1.333(8)
F12 C10 1.343(8)
C1 C2 1.490(9)
C2 C3 1.377(9)
C3 C4 1.387(9)
C3 H3 0.9500
C4 C5 1.498(9)
C6 C7 1.501(9)
C7 C8 1.384(8)
C8 C9 1.358(8)
C8 H8 0.9500
C9 C10 1.484(9)
C11 C12 1.371(9)
C11 H11A 0.9900
C11 H11B 0.9900
C12 H12A 0.9900
C12 H12B 0.9900
C13 C14 1.366(10)
C13 H13A 0.9900
C13 H13B 0.9900
C14 H14A 0.9900
C14 H14B 0.9900
C15 C16 1.371(11)
C15 H15A 0.9900
C15 H15B 0.9900
C16 H16A 0.9900
C16 H16B 0.9900
C17 C18 1.336(10)
C17 H17A 0.9900
C17 H17B 0.9900
C18 H18A 0.9900
C18 H18B 0.9900
